data_7117379
loop_
_publ_author_name
'Naoya Kanbayashi'
'Kazuki Hosoda'
'Masanori Kato'
'Koichiro Takii'
'Taka-aki Okamura'
'Kiyotaka Onitsuka'

_publ_section_title
;
 Enantio- and diastereoselective asymmetric allylic alkylation catalyzed
 by a planar-chiral cyclopentadienyl ruthenium complex
;
_journal_name_full Chem.Commun.
_journal_page_first 10895
_journal_paper_doi 10.1039/C5cc02414E
_journal_volume 51
_journal_year 2015
_chemical_absolute_configuration ad
_chemical_formula_moiety 'C19 H18 O2'
_chemical_formula_sum 'C19 H18 O2'
_chemical_formula_weight 278.33
_chemical_name_systematic
; 
 (S,S)-PhCOCH(COCH3)CH(Ph)CHCH2
;
_space_group_IT_number 4
_symmetry_cell_setting monoclinic
_symmetry_Int_Tables_number 4
_symmetry_space_group_name_Hall 'P 2yb'
_symmetry_space_group_name_H-M 'P 1 21 1'
_atom_sites_solution_hydrogens geom
_atom_sites_solution_primary direct
_atom_sites_solution_secondary difmap
_audit_creation_date 2012-07-26
_audit_creation_method SHELXL-97
_audit_update_record
;
2015-03-23 deposited with the CCDC.
2015-06-01 downloaded from the CCDC.
;
_cell_angle_alpha 90.00
_cell_angle_beta 112.006(8)
_cell_angle_gamma 90.00
_cell_formula_units_Z 2
_cell_length_a 9.8399(6)
_cell_length_b 7.9143(5)
_cell_length_c 10.7479(8)
_cell_measurement_reflns_used 1715
_cell_measurement_temperature 200
_cell_measurement_theta_max 67.55
_cell_measurement_theta_min 4.43
_cell_volume 776.02(10)
_computing_cell_refinement 'RAPID AUTO (Rigaku, 2006)'
_computing_data_collection 'RAPID AUTO (Rigaku, 2006)'
_computing_data_reduction 'RAPID AUTO (Rigaku, 2006)'
_computing_molecular_graphics 'CrystalStructure 4.0 (Rigaku, 2010)'
_computing_publication_material 'CrystalStructure 4.0 (Rigaku, 2010)'
_computing_structure_refinement 'SHELXL-97 (Sheldrick, 2008)'
_computing_structure_solution 'SIR92 (Altomare et al., 1994)'
_diffrn_ambient_temperature 200
_diffrn_detector_area_resol_mean 10.000
_diffrn_measured_fraction_theta_full 0.990
_diffrn_measured_fraction_theta_max 0.990
_diffrn_measurement_device_type 'Rigaku R-AXIS RAPID 191R'
_diffrn_measurement_method \w
_diffrn_radiation_type CuK\a
_diffrn_radiation_wavelength 1.54187
_diffrn_reflns_av_R_equivalents 0.0444
_diffrn_reflns_av_sigmaI/netI 0.0435
_diffrn_reflns_limit_h_max 11
_diffrn_reflns_limit_h_min -11
_diffrn_reflns_limit_k_max 9
_diffrn_reflns_limit_k_min -9
_diffrn_reflns_limit_l_max 12
_diffrn_reflns_limit_l_min -12
_diffrn_reflns_number 7788
_diffrn_reflns_theta_full 68.19
_diffrn_reflns_theta_max 68.19
_diffrn_reflns_theta_min 4.44
_exptl_absorpt_coefficient_mu 0.600
_exptl_absorpt_correction_T_max 0.9940
_exptl_absorpt_correction_T_min 0.8596
_exptl_absorpt_correction_type multi-scan
_exptl_absorpt_process_details 'ABSCOR (Rigaku, 1995)'
_exptl_crystal_colour colorless
_exptl_crystal_density_diffrn 1.191
_exptl_crystal_density_method 'not measured'
_exptl_crystal_description platelet
_exptl_crystal_F_000 296
_exptl_crystal_recrystallization_method 'Re-crystallisation from solvent: n-hexane'
_exptl_crystal_size_max 0.26
_exptl_crystal_size_mid 0.08
_exptl_crystal_size_min 0.01
_refine_diff_density_max 0.145
_refine_diff_density_min -0.160
_refine_diff_density_rms 0.031
_refine_ls_abs_structure_details 'Flack H D (1983), Acta Cryst. A39, 876-881'
_refine_ls_abs_structure_Flack 0.0(3)
_refine_ls_extinction_method none
_refine_ls_goodness_of_fit_ref 1.059
_refine_ls_hydrogen_treatment constr
_refine_ls_matrix_type full
_refine_ls_number_parameters 191
_refine_ls_number_reflns 2389
_refine_ls_number_restraints 1
_refine_ls_restrained_S_all 1.059
_refine_ls_R_factor_all 0.0440
_refine_ls_R_factor_gt 0.0378
_refine_ls_shift/su_max 0.000
_refine_ls_shift/su_mean 0.000
_refine_ls_structure_factor_coef Fsqd
_refine_ls_weighting_details 'calc w=1/[\s^2^(Fo^2^)+(0.0525P)^2^+0.0106P] where P=(Fo^2^+2Fc^2^)/3'
_refine_ls_weighting_scheme calc
_refine_ls_wR_factor_gt 0.0925
_refine_ls_wR_factor_ref 0.0965
_reflns_number_gt 2116
_reflns_number_total 2389
_reflns_threshold_expression I>2\s(I)
_cod_data_source_file c5cc02414e2.cif
_cod_data_source_block 4a
_cod_original_cell_volume 776.03(9)
_cod_original_sg_symbol_H-M 'P 21'
_cod_database_code 7117379

loop_
_symmetry_equiv_pos_as_xyz
'x, y, z'
'-x, y+1/2, -z'

loop_
_atom_site_label
_atom_site_type_symbol
_atom_site_fract_x
_atom_site_fract_y
_atom_site_fract_z
_atom_site_U_iso_or_equiv
_atom_site_adp_type
_atom_site_occupancy
_atom_site_symmetry_multiplicity
_atom_site_calc_flag
_atom_site_refinement_flags
_atom_site_disorder_assembly
_atom_site_disorder_group
O1 O 0.49630(15) 0.9034(2) 0.98117(14) 0.0494(4) Uani 1 1 d . . .
O2 O 0.04682(14) 0.8118(2) 0.74869(13) 0.0566(4) Uani 1 1 d . . .
C1 C 0.30037(18) 0.7371(2) 0.83391(18) 0.0325(4) Uani 1 1 d . . .
H1 H 0.3532 0.6446 0.8968 0.039 Uiso 1 1 calc R . .
C2 C 0.3881(2) 0.9003(3) 0.87881(18) 0.0368(4) Uani 1 1 d . . .
C3 C 0.3355(2) 1.0548(3) 0.7941(2) 0.0529(6) Uani 1 1 d . . .
H3A H 0.3801 1.0595 0.7265 0.063 Uiso 1 1 calc R . .
H3B H 0.3635 1.1556 0.8510 0.063 Uiso 1 1 calc R . .
H3C H 0.2286 1.0506 0.7493 0.063 Uiso 1 1 calc R . .
C4 C 0.15093(19) 0.7644(3) 0.84596(19) 0.0373(4) Uani 1 1 d . . .
C5 C 0.1386(2) 0.7407(2) 0.97870(19) 0.0366(5) Uani 1 1 d . . .
C6 C 0.0109(2) 0.7962(3) 0.9939(2) 0.0476(5) Uani 1 1 d . . .
H6 H -0.0645 0.8478 0.9204 0.057 Uiso 1 1 calc R . .
C7 C -0.0069(2) 0.7774(4) 1.1135(2) 0.0580(6) Uani 1 1 d . . .
H7 H -0.0941 0.8163 1.1224 0.070 Uiso 1 1 calc R . .
C8 C 0.1015(3) 0.7019(3) 1.2211(2) 0.0587(6) Uani 1 1 d . . .
H8 H 0.0886 0.6886 1.3038 0.070 Uiso 1 1 calc R . .
C9 C 0.2284(2) 0.6459(3) 1.2085(2) 0.0545(6) Uani 1 1 d . . .
H9 H 0.3028 0.5936 1.2824 0.065 Uiso 1 1 calc R . .
C10 C 0.2469(2) 0.6662(3) 1.08792(19) 0.0447(5) Uani 1 1 d . . .
H10 H 0.3350 0.6286 1.0799 0.054 Uiso 1 1 calc R . .
C11 C 0.28111(18) 0.6842(3) 0.68978(17) 0.0328(4) Uani 1 1 d . . .
H11 H 0.2081 0.7617 0.6253 0.039 Uiso 1 1 calc R . .
C12 C 0.2221(2) 0.5080(3) 0.6638(2) 0.0416(5) Uani 1 1 d . . .
H12 H 0.2824 0.4210 0.7176 0.050 Uiso 1 1 calc R . .
C13 C 0.0960(3) 0.4623(4) 0.5746(2) 0.0635(7) Uani 1 1 d . . .
H13A H 0.0319 0.5447 0.5184 0.076 Uiso 1 1 calc R . .
H13B H 0.0683 0.3466 0.5657 0.076 Uiso 1 1 calc R . .
C14 C 0.42469(18) 0.6969(2) 0.66652(17) 0.0329(4) Uani 1 1 d . . .
C15 C 0.4311(2) 0.7852(3) 0.55816(19) 0.0429(5) Uani 1 1 d . . .
H15 H 0.3458 0.8409 0.4990 0.051 Uiso 1 1 calc R . .
C16 C 0.5600(2) 0.7942(3) 0.5340(2) 0.0519(6) Uani 1 1 d . . .
H16 H 0.5624 0.8556 0.4589 0.062 Uiso 1 1 calc R . .
C17 C 0.6846(2) 0.7139(3) 0.6191(2) 0.0523(6) Uani 1 1 d . . .
H17 H 0.7731 0.7204 0.6033 0.063 Uiso 1 1 calc R . .
C18 C 0.6797(2) 0.6242(3) 0.7272(2) 0.0492(5) Uani 1 1 d . . .
H18 H 0.7651 0.5680 0.7855 0.059 Uiso 1 1 calc R . .
C19 C 0.5508(2) 0.6153(3) 0.75141(19) 0.0413(5) Uani 1 1 d . . .
H19 H 0.5487 0.5533 0.8263 0.050 Uiso 1 1 calc R . .

loop_
_atom_site_aniso_label
_atom_site_aniso_U_11
_atom_site_aniso_U_22
_atom_site_aniso_U_33
_atom_site_aniso_U_23
_atom_site_aniso_U_13
_atom_site_aniso_U_12
O1 0.0446(7) 0.0520(9) 0.0423(8) -0.0078(8) 0.0057(6) -0.0070(7)
O2 0.0367(7) 0.0856(12) 0.0431(8) 0.0083(9) 0.0100(6) 0.0150(8)
C1 0.0320(9) 0.0334(11) 0.0311(9) 0.0017(8) 0.0107(7) 0.0014(7)
C2 0.0393(10) 0.0364(11) 0.0373(10) -0.0060(9) 0.0174(8) -0.0010(9)
C3 0.0570(13) 0.0344(12) 0.0621(14) 0.0004(11) 0.0164(11) -0.0026(10)
C4 0.0351(9) 0.0390(11) 0.0357(10) -0.0021(9) 0.0111(8) 0.0009(9)
C5 0.0377(9) 0.0335(12) 0.0391(11) -0.0024(8) 0.0150(8) -0.0048(8)
C6 0.0444(11) 0.0493(14) 0.0538(12) 0.0000(11) 0.0236(9) 0.0024(10)
C7 0.0587(14) 0.0635(17) 0.0669(15) -0.0020(14) 0.0408(12) -0.0008(13)
C8 0.0784(16) 0.0568(16) 0.0537(15) -0.0039(12) 0.0395(13) -0.0118(13)
C9 0.0619(14) 0.0610(16) 0.0413(12) 0.0041(12) 0.0199(10) -0.0029(13)
C10 0.0427(10) 0.0509(14) 0.0401(11) 0.0030(11) 0.0150(9) -0.0010(10)
C11 0.0324(9) 0.0346(11) 0.0294(9) -0.0004(8) 0.0095(7) -0.0023(8)
C12 0.0492(11) 0.0367(12) 0.0421(11) -0.0056(9) 0.0207(9) -0.0076(9)
C13 0.0668(16) 0.0578(17) 0.0616(15) -0.0105(13) 0.0191(13) -0.0228(13)
C14 0.0361(9) 0.0331(11) 0.0288(9) -0.0037(8) 0.0114(7) -0.0018(8)
C15 0.0457(11) 0.0446(12) 0.0390(11) 0.0044(10) 0.0165(9) -0.0006(10)
C16 0.0588(13) 0.0557(16) 0.0500(13) 0.0035(12) 0.0304(11) -0.0111(12)
C17 0.0448(12) 0.0588(16) 0.0607(14) -0.0109(12) 0.0283(11) -0.0107(11)
C18 0.0403(10) 0.0563(15) 0.0493(12) -0.0044(11) 0.0148(9) 0.0018(11)
C19 0.0423(10) 0.0457(13) 0.0368(10) 0.0041(9) 0.0158(9) 0.0064(9)

loop_
_atom_type_symbol
_atom_type_description
_atom_type_scat_dispersion_real
_atom_type_scat_dispersion_imag
_atom_type_scat_source
C C 0.0181 0.0091 'International Tables Vol C Tables 4.2.6.8 and 6.1.1.4'
H H 0.0000 0.0000 'International Tables Vol C Tables 4.2.6.8 and 6.1.1.4'
O O 0.0492 0.0322 'International Tables Vol C Tables 4.2.6.8 and 6.1.1.4'

loop_
_geom_angle_atom_site_label_1
_geom_angle_atom_site_label_2
_geom_angle_atom_site_label_3
_geom_angle
_geom_angle_site_symmetry_1
_geom_angle_site_symmetry_3
C2 C1 C4 107.43(16) . .
C2 C1 C11 112.84(16) . .
C4 C1 C11 111.10(14) . .
C2 C1 H1 108.5 . .
C4 C1 H1 108.5 . .
C11 C1 H1 108.5 . .
O1 C2 C3 121.45(19) . .
O1 C2 C1 120.30(18) . .
C3 C2 C1 118.24(16) . .
C2 C3 H3A 109.5 . .
C2 C3 H3B 109.5 . .
H3A C3 H3B 109.5 . .
C2 C3 H3C 109.5 . .
H3A C3 H3C 109.5 . .
H3B C3 H3C 109.5 . .
O2 C4 C5 121.17(17) . .
O2 C4 C1 119.62(17) . .
C5 C4 C1 119.13(15) . .
C10 C5 C6 118.30(19) . .
C10 C5 C4 123.49(17) . .
C6 C5 C4 118.21(17) . .
C7 C6 C5 120.8(2) . .
C7 C6 H6 119.6 . .
C5 C6 H6 119.6 . .
C6 C7 C8 120.2(2) . .
C6 C7 H7 119.9 . .
C8 C7 H7 119.9 . .
C9 C8 C7 120.0(2) . .
C9 C8 H8 120.0 . .
C7 C8 H8 120.0 . .
C8 C9 C10 119.8(2) . .
C8 C9 H9 120.1 . .
C10 C9 H9 120.1 . .
C9 C10 C5 120.8(2) . .
C9 C10 H10 119.6 . .
C5 C10 H10 119.6 . .
C12 C11 C14 110.41(16) . .
C12 C11 C1 109.42(16) . .
C14 C11 C1 111.88(13) . .
C12 C11 H11 108.3 . .
C14 C11 H11 108.3 . .
C1 C11 H11 108.3 . .
C13 C12 C11 126.3(2) . .
C13 C12 H12 116.9 . .
C11 C12 H12 116.9 . .
C12 C13 H13A 120.0 . .
C12 C13 H13B 120.0 . .
H13A C13 H13B 120.0 . .
C15 C14 C19 118.45(17) . .
C15 C14 C11 120.58(16) . .
C19 C14 C11 120.94(17) . .
C14 C15 C16 121.16(19) . .
C14 C15 H15 119.4 . .
C16 C15 H15 119.4 . .
C17 C16 C15 119.9(2) . .
C17 C16 H16 120.0 . .
C15 C16 H16 120.0 . .
C18 C17 C16 119.59(19) . .
C18 C17 H17 120.2 . .
C16 C17 H17 120.2 . .
C17 C18 C19 120.5(2) . .
C17 C18 H18 119.8 . .
C19 C18 H18 119.8 . .
C18 C19 C14 120.38(19) . .
C18 C19 H19 119.8 . .
C14 C19 H19 119.8 . .

loop_
_geom_bond_atom_site_label_1
_geom_bond_atom_site_label_2
_geom_bond_distance
_geom_bond_site_symmetry_2
O1 C2 1.211(2) .
O2 C4 1.217(2) .
C1 C2 1.527(3) .
C1 C4 1.539(2) .
C1 C11 1.546(2) .
C1 H1 1.0000 .
C2 C3 1.497(3) .
C3 H3A 0.9800 .
C3 H3B 0.9800 .
C3 H3C 0.9800 .
C4 C5 1.488(3) .
C5 C10 1.387(3) .
C5 C6 1.397(3) .
C6 C7 1.368(3) .
C6 H6 0.9500 .
C7 C8 1.381(3) .
C7 H7 0.9500 .
C8 C9 1.378(3) .
C8 H8 0.9500 .
C9 C10 1.385(3) .
C9 H9 0.9500 .
C10 H10 0.9500 .
C11 C12 1.496(3) .
C11 C14 1.527(2) .
C11 H11 1.0000 .
C12 C13 1.303(3) .
C12 H12 0.9500 .
C13 H13A 0.9500 .
C13 H13B 0.9500 .
C14 C15 1.380(3) .
C14 C19 1.393(3) .
C15 C16 1.388(3) .
C15 H15 0.9500 .
C16 C17 1.380(3) .
C16 H16 0.9500 .
C17 C18 1.377(3) .
C17 H17 0.9500 .
C18 C19 1.388(3) .
C18 H18 0.9500 .
C19 H19 0.9500 .
